data_2007369
loop_
_publ_author_name
'Senge, Mathias O.'

_publ_section_title
;
 7-Nitro-5,10,15,20-tetraphenylporphyrin Dichloromethane Solvate
;
_journal_issue 6
_journal_name_full 'Acta Crystallographica Section C'
_journal_page_first IUC9800022
_journal_paper_doi 10.1107/S0108270198099648
_journal_volume 54
_journal_year 1998
_chemical_formula_analytical 'C45 H31 Cl2 N5 O2'
_chemical_formula_moiety 'C44 H29 N5 O2,C1 H2 Cl2'
_chemical_formula_structural 'C44 H29 N5 O2,C1 H2 Cl2'
_chemical_formula_sum 'C45 H31 Cl2 N5 O2'
_chemical_formula_weight 744.65
_chemical_name_systematic
;
 7-Nitro-5,10,15,20-tetraphenylporphyrin
;
_space_group_IT_number 2
_symmetry_cell_setting triclinic
_symmetry_space_group_name_Hall '-P 1'
_symmetry_space_group_name_H-M 'P -1'
_audit_creation_method SHELXL
_cell_angle_alpha 88.97(4)
_cell_angle_beta 69.05(4)
_cell_angle_gamma 77.88(4)
_cell_formula_units_Z 2
_cell_length_a 10.904(6)
_cell_length_b 13.404(6)
_cell_length_c 13.683(6)
_cell_measurement_reflns_used 35
_cell_measurement_temperature 126(2)
_cell_measurement_theta_max 25
_cell_measurement_theta_min 22
_cell_volume 1822.5(16)
_computing_cell_refinement 'Siemens P3'
_computing_data_collection 'Siemens P3'
_computing_data_reduction 'XDISK, Shelxtl-Plus (Sheldrick, 1994)'
_computing_molecular_graphics 'XP, Shelxtl-Plus (Sheldrick, 1994)'
_computing_publication_material 'SHELXL, Shelxtl-Plus (Sheldrick, 1994)'
_computing_structure_refinement 'SHELXL-93 (Sheldrick, 1993)'
_computing_structure_solution 'SHELXS-86 (Sheldrick, 1990)'
_diffrn_ambient_temperature 126(2)
_diffrn_measurement_device_type 'Siemens R3m/V'
_diffrn_measurement_method \w-scans
_diffrn_radiation_monochromator graphite
_diffrn_radiation_source 'normal-focus sealed tube'
_diffrn_radiation_type MoK\a
_diffrn_radiation_wavelength 0.71073
_diffrn_reflns_av_R_equivalents 0.0358
_diffrn_reflns_av_sigmaI/netI 0.0427
_diffrn_reflns_limit_h_max 12
_diffrn_reflns_limit_h_min -11
_diffrn_reflns_limit_k_max 15
_diffrn_reflns_limit_k_min -15
_diffrn_reflns_limit_l_max 16
_diffrn_reflns_limit_l_min 0
_diffrn_reflns_number 6821
_diffrn_reflns_theta_max 25.05
_diffrn_reflns_theta_min 1.56
_diffrn_standards_decay_% <1
_diffrn_standards_interval_count 198
_diffrn_standards_number 2
_exptl_absorpt_coefficient_mu 0.226
_exptl_absorpt_correction_T_max 0.96
_exptl_absorpt_correction_T_min 0.85
_exptl_absorpt_correction_type empirical
_exptl_absorpt_process_details 'Parkin et al. (1995)'
_exptl_crystal_colour red
_exptl_crystal_density_diffrn 1.357
_exptl_crystal_density_method 'not measured'
_exptl_crystal_description parallelepiped
_exptl_crystal_F_000 772
_exptl_crystal_size_max 0.7
_exptl_crystal_size_mid 0.2
_exptl_crystal_size_min 0.2
_refine_diff_density_max 0.601
_refine_diff_density_min -0.799
_refine_ls_extinction_method none
_refine_ls_goodness_of_fit_ref 1.036
_refine_ls_hydrogen_treatment constr
_refine_ls_matrix_type full
_refine_ls_number_parameters 487
_refine_ls_number_reflns 6447
_refine_ls_number_restraints 0
_refine_ls_R_factor_gt 0.0597
_refine_ls_shift/esd_max -0.008
_refine_ls_shift/esd_mean 0.001
_refine_ls_structure_factor_coef Fsqd
_refine_ls_weighting_details 'w=1/[\s^2^(Fo^2^)+(0.0649P)^2^+1.7996P] where P=(Fo^2^+2Fc^2^)/3'
_refine_ls_weighting_scheme calc
_refine_ls_wR_factor_ref 0.1532
_reflns_number_gt 4988
_reflns_number_total 6447
_reflns_threshold_expression I>2\s(I)
_cod_data_source_file qa0038.cif
_cod_data_source_block MS133
_cod_depositor_comments
;
The following automatic conversions were performed:
'_geom_bond_publ_flag' value 'Y' changed to 'y' according to
'/home/saulius/struct/CIF-dictionaries/cif_core.dic' dictionary named
'cif_core.dic' version 2.4.1 from 2010-06-29 (31 time).

Automatic conversion script
Id: cif_fix_enum 1527 2010-12-29 10:47:43Z saulius 

The following automatic conversions were performed:

'_chemical_melting_point' value 'n/d' was changed to '?' - the value
is undefined or not given.

Automatic conversion script
Id: cif_fix_values 1646 2011-03-28 12:23:43Z adriana 

The following automatic conversions were performed:

'_chemical_melting_point' value 'n/d' was changed to '?' - the value
is undefined or not given.

Automatic conversion script
Id: cif_fix_values 1715 2011-07-08 13:25:40Z adriana 

The following automatic conversions were performed:

'_refine_ls_weighting_scheme' value 'calc
w=1/[\s^2^(Fo^2^)+(0.0649P)^2^+1.7996P] where P=(Fo^2^+2Fc^2^)/3' was
changed to 'calc'. New tag '_refine_ls_weighting_details' was
created. The value of the new tag was set to
'w=1/[\s^2^(Fo^2^)+(0.0649P)^2^+1.7996P] where P=(Fo^2^+2Fc^2^)/3'.

Automatic conversion script
Id: cif_fix_values 3143 2015-03-26 13:38:13Z robertas 
;
_cod_original_cell_volume 1822.5(15)
_cod_original_sg_symbol_H-M P-1
_cod_database_code 2007369

loop_
_symmetry_equiv_pos_as_xyz
'x, y, z'
'-x, -y, -z'

loop_
_atom_site_aniso_label
_atom_site_aniso_U_11
_atom_site_aniso_U_22
_atom_site_aniso_U_33
_atom_site_aniso_U_12
_atom_site_aniso_U_13
_atom_site_aniso_U_23
N21 .0246(12) .0304(13) .0267(12) -.0041(10) -.0101(10) .0032(10)
N22 .0352(14) .0340(14) .0259(13) .0012(11) -.0150(11) .0014(11)
N23 .0307(13) .0291(13) .0272(12) -.0010(10) -.0117(10) .0016(10)
N24 .0299(13) .0282(13) .0245(12) -.0022(10) -.0125(10) .0025(10)
C1 .0223(14) .0272(15) .0278(14) -.0055(12) -.0098(12) .0029(12)
C2 .0262(15) .0270(15) .0293(15) -.0046(12) -.0105(12) -.0007(12)
C3 .030(2) .028(2) .034(2) -.0053(12) -.0133(13) .0053(12)
C4 .0259(15) .029(2) .0295(15) -.0054(12) -.0109(12) .0034(12)
C5 .028(2) .032(2) .030(2) -.0053(13) -.0116(12) .0057(12)
C51 .031(2) .030(2) .0278(15) -.0032(12) -.0148(12) .0017(12)
C52 .030(2) .043(2) .034(2) -.0066(14) -.0105(13) .0067(14)
C53 .028(2) .046(2) .046(2) .0051(14) -.0127(14) -.002(2)
C54 .045(2) .033(2) .044(2) .0041(15) -.024(2) .0040(14)
C55 .045(2) .039(2) .043(2) -.010(2) -.019(2) .0151(15)
C56 .033(2) .039(2) .039(2) -.0067(14) -.0149(14) .0089(14)
C6 .030(2) .035(2) .029(2) -.0003(13) -.0128(13) .0019(13)
C7 .041(2) .039(2) .032(2) .0019(14) -.0186(14) .0034(14)
C8 .045(2) .045(2) .030(2) .000(2) -.0175(15) -.0013(14)
C9 .034(2) .034(2) .0264(15) -.0018(13) -.0138(13) .0014(12)
C10 .032(2) .032(2) .031(2) -.0053(13) -.0125(13) .0016(13)
C101 .029(2) .038(2) .028(2) -.0017(13) -.0114(13) .0004(13)
C102 .050(2) .036(2) .034(2) -.008(2) -.0128(15) .0014(14)
C103 .059(2) .050(2) .028(2) -.013(2) -.012(2) .0078(15)
C104 .043(2) .056(2) .030(2) -.001(2) -.0142(15) -.004(2)
C105 .038(2) .041(2) .044(2) -.0073(15) -.0189(15) -.0061(15)
C106 .030(2) .041(2) .032(2) -.0078(14) -.0114(13) .0032(13)
C11 .0273(15) .032(2) .0280(15) -.0005(12) -.0093(12) -.0008(12)
C12 .036(2) .036(2) .033(2) .0050(14) -.0129(14) -.0055(13)
C13 .037(2) .032(2) .036(2) .0074(14) -.0151(14) -.0043(13)
C14 .0271(15) .031(2) .032(2) -.0014(12) -.0116(12) .0022(12)
C15 .0270(15) .029(2) .0301(15) -.0031(12) -.0105(12) .0027(12)
C151 .033(2) .0261(15) .0286(15) -.0011(12) -.0150(13) -.0003(12)
C152 .033(2) .033(2) .038(2) -.0059(13) -.0156(14) .0051(13)
C153 .031(2) .041(2) .052(2) -.0005(14) -.018(2) .002(2)
C154 .046(2) .034(2) .045(2) .0027(15) -.024(2) .0038(15)
C155 .047(2) .036(2) .044(2) -.005(2) -.018(2) .0130(15)
C156 .030(2) .036(2) .041(2) -.0033(13) -.0122(14) .0059(14)
C16 .0279(15) .030(2) .0301(15) -.0043(12) -.0136(12) .0053(12)
C17 .032(2) .032(2) .031(2) -.0012(13) -.0153(13) .0045(13)
C18 .035(2) .034(2) .0263(15) -.0036(13) -.0154(13) .0039(12)
C19 .0280(15) .028(2) .0298(15) -.0059(12) -.0129(12) .0030(12)
C20 .0261(14) .028(2) .0279(14) -.0085(12) -.0115(12) .0028(12)
C201 .0293(15) .0229(14) .0253(14) -.0044(12) -.0120(12) .0057(11)
C202 .031(2) .028(2) .032(2) -.0069(12) -.0148(13) .0055(12)
C203 .043(2) .037(2) .031(2) -.0123(14) -.0202(14) .0050(13)
C204 .043(2) .036(2) .027(2) -.0098(14) -.0091(14) -.0008(13)
C205 .028(2) .033(2) .035(2) -.0045(13) -.0068(13) .0022(13)
C206 .0282(15) .0259(15) .032(2) -.0055(12) -.0146(12) .0059(12)
N1 .0390(15) .0289(14) .0380(14) -.0050(12) -.0223(12) .0071(11)
O1 .0496(14) .0383(13) .0526(14) -.0119(11) -.0329(12) .0051(10)
O2 .0422(13) .0352(13) .0467(13) .0077(10) -.0204(11) -.0059(10)
C1S .067(3) .055(2) .053(2) -.025(2) .004(2) -.009(2)
Cl1S .0702(7) .0852(8) .0459(5) -.0450(6) -.0119(5) -.0019(5)
Cl2S .0466(5) .0408(5) .0662(6) -.0150(4) -.0104(4) .0024(4)

loop_
_atom_site_label
_atom_site_fract_x
_atom_site_fract_y
_atom_site_fract_z
_atom_site_U_iso_or_equiv
_atom_site_thermal_displace_type
_atom_site_calc_flag
_atom_site_refinement_flags
_atom_site_occupancy
_atom_site_disorder_group
_atom_site_type_symbol
N21 -.3788(2) .6208(2) .8117(2) .0273(5) Uani d . 1 . N
N22 -.4756(2) .7199(2) 1.0248(2) .0320(6) Uani d . 1 . N
H22 -.4956(2) .7326(2) .9683(2) .038 Uiso calc R 1 . H
N23 -.6259(2) .8905(2) .9534(2) .0295(5) Uani d . 1 . N
N24 -.5330(2) .7926(2) .7418(2) .0275(5) Uani d . 1 . N
H24 -.5232(2) .7754(2) .8014(2) .033 Uiso calc R 1 . H
C1 -.3529(3) .5820(2) .7130(2) .0256(6) Uani d . 1 . C
C2 -.2817(3) .4754(2) .7026(2) .0276(6) Uani d . 1 . C
C3 -.2625(3) .4522(2) .7930(2) .0304(6) Uani d . 1 . C
H3 -.2182(3) .3886(2) .8087(2) .037 Uiso calc R 1 . H
C4 -.3230(3) .5440(2) .8609(2) .0280(6) Uani d . 1 . C
C5 -.3196(3) .5515(2) .9623(2) .0300(6) Uani d . 1 . C
C51 -.2332(3) .4645(2) .9944(2) .0286(6) Uani d . 1 . C
C52 -.0952(3) .4392(2) .9391(2) .0360(7) Uani d . 1 . C
H52 -.0562(3) .4766(2) .8808(2) .043 Uiso calc R 1 . H
C53 -.0135(3) .3594(3) .9687(3) .0420(8) Uani d . 1 . C
H53 .0807(3) .3425(3) .9302(3) .050 Uiso calc R 1 . H
C54 -.0690(3) .3046(2) 1.0537(3) .0405(8) Uani d . 1 . C
H54 -.0131(3) .2507(2) 1.0742(3) .049 Uiso calc R 1 . H
C55 -.2059(3) .3287(3) 1.1086(3) .0413(8) Uani d . 1 . C
H55 -.2443(3) .2908(3) 1.1666(3) .050 Uiso calc R 1 . H
C56 -.2882(3) .4081(2) 1.0796(2) .0366(7) Uani d . 1 . C
H56 -.3824(3) .4240(2) 1.1180(2) .044 Uiso calc R 1 . H
C6 -.3877(3) .6338(2) 1.0357(2) .0318(7) Uani d . 1 . C
C7 -.3825(3) .6460(2) 1.1375(2) .0370(7) Uani d . 1 . C
H7 -.3282(3) .5997(2) 1.1668(2) .044 Uiso calc R 1 . H
C8 -.4678(3) .7346(3) 1.1855(2) .0401(8) Uani d . 1 . C
H8 -.4849(3) .7603(3) 1.2545(2) .048 Uiso calc R 1 . H
C9 -.5276(3) .7829(2) 1.1147(2) .0319(7) Uani d . 1 . C
C10 -.6184(3) .8785(2) 1.1317(2) .0316(7) Uani d . 1 . C
C101 -.6745(3) .9271(2) 1.2407(2) .0321(7) Uani d . 1 . C
C102 -.7514(3) .8766(3) 1.3225(2) .0406(8) Uani d . 1 . C
H102 -.7646(3) .8113(3) 1.3083(2) .049 Uiso calc R 1 . H
C103 -.8084(4) .9205(3) 1.4236(3) .0469(9) Uani d . 1 . C
H103 -.8612(4) .8856(3) 1.4783(3) .056 Uiso calc R 1 . H
C104 -.7889(3) 1.0151(3) 1.4456(3) .0441(8) Uani d . 1 . C
H104 -.8277(3) 1.0450(3) 1.5152(3) .053 Uiso calc R 1 . H
C105 -.7123(3) 1.0659(3) 1.3654(3) .0399(8) Uani d . 1 . C
H105 -.6989(3) 1.1310(3) 1.3801(3) .048 Uiso calc R 1 . H
C106 -.6554(3) 1.0223(2) 1.2638(2) .0344(7) Uani d . 1 . C
H106 -.6028(3) 1.0576(2) 1.2094(2) .041 Uiso calc R 1 . H
C11 -.6608(3) .9282(2) 1.0547(2) .0302(6) Uani d . 1 . C
C12 -.7510(3) 1.0286(2) 1.0732(2) .0367(7) Uani d . 1 . C
H12 -.7896(3) 1.0700(2) 1.1369(2) .044 Uiso calc R 1 . H
C13 -.7692(3) 1.0514(2) .9825(2) .0367(7) Uani d . 1 . C
H13 -.8219(3) 1.1125(2) .9694(2) .044 Uiso calc R 1 . H
C14 -.6926(3) .9646(2) .9085(2) .0303(6) Uani d . 1 . C
C15 -.6893(3) .9604(2) .8050(2) .0292(6) Uani d . 1 . C
C151 -.7725(3) 1.0489(2) .7728(2) .0289(6) Uani d . 1 . C
C152 -.9126(3) 1.0675(2) .8167(2) .0340(7) Uani d . 1 . C
H152 -.9548(3) 1.0235(2) .8667(2) .041 Uiso calc R 1 . H
C153 -.9909(3) 1.1501(3) .7877(3) .0416(8) Uani d . 1 . C
H153 -1.0863(3) 1.1623(3) .8181(3) .050 Uiso calc R 1 . H
C154 -.9302(3) 1.2142(3) .7150(3) .0414(8) Uani d . 1 . C
H154 -.9837(3) 1.2701(3) .6948(3) .050 Uiso calc R 1 . H
C155 -.7917(3) 1.1971(3) .6716(3) .0423(8) Uani d . 1 . C
H155 -.7501(3) 1.2418(3) .6222(3) .051 Uiso calc R 1 . H
C156 -.7129(3) 1.1150(2) .6997(2) .0366(7) Uani d . 1 . C
H156 -.6176(3) 1.1035(2) .6690(2) .044 Uiso calc R 1 . H
C16 -.6131(3) .8816(2) .7288(2) .0290(6) Uani d . 1 . C
C17 -.6017(3) .8780(2) .6216(2) .0316(7) Uani d . 1 . C
H17 -.6479(3) .9285(2) .5899(2) .038 Uiso calc R 1 . H
C18 -.5137(3) .7905(2) .5726(2) .0310(7) Uani d . 1 . C
H18 -.4858(3) .7703(2) .5004(2) .037 Uiso calc R 1 . H
C19 -.4699(3) .7337(2) .6484(2) .0279(6) Uani d . 1 . C
C20 -.3839(3) .6372(2) .6324(2) .0266(6) Uani d . 1 . C
C201 -.3151(3) .5930(2) .5222(2) .0255(6) Uani d . 1 . C
C202 -.3890(3) .5730(2) .4621(2) .0294(6) Uani d . 1 . C
H202 -.4845(3) .5903(2) .4907(2) .035 Uiso calc R 1 . H
C203 -.3237(3) .5285(2) .3617(2) .0347(7) Uani d . 1 . C
H203 -.3743(3) .5139(2) .3220(2) .042 Uiso calc R 1 . H
C204 -.1835(3) .5047(2) .3184(2) .0364(7) Uani d . 1 . C
H204 -.1386(3) .4729(2) .2498(2) .044 Uiso calc R 1 . H
C205 -.1100(3) .5276(2) .3757(2) .0334(7) Uani d . 1 . C
H205 -.0146(3) .5137(2) .3452(2) .040 Uiso calc R 1 . H
C206 -.1748(3) .5707(2) .4772(2) .0279(6) Uani d . 1 . C
H206 -.1235(3) .5852(2) .5164(2) .033 Uiso calc R 1 . H
N1 -.2484(3) .3972(2) .6198(2) .0334(6) Uani d . 1 . N
O1 -.3360(2) .3861(2) .5871(2) .0425(6) Uani d . 1 . O
O2 -.1330(2) .3427(2) .5888(2) .0426(6) Uani d . 1 . O
C1S -.0197(4) .2456(3) .3472(3) .0638(12) Uani d . 1 . C
H1S1 -.0005(4) .2236(3) .4107(3) .077 Uiso calc R 1 . H
H1S2 -.0986(4) .3037(3) .3689(3) .077 Uiso calc R 1 . H
Cl1S -.05989(11) .14540(9) .29498(7) .0651(3) Uani d . 1 . Cl
Cl2S .11905(9) .28716(7) .25975(8) .0531(3) Uani d . 1 . Cl

loop_
_atom_type_symbol
_atom_type_description
_atom_type_scat_dispersion_real
_atom_type_scat_dispersion_imag
_atom_type_scat_source
C C 0.0033 0.0016 'International Tables Vol C Tables 4.2.6.8 and 6.1.1.4'
H H 0.0000 0.0000 'International Tables Vol C Tables 4.2.6.8 and 6.1.1.4'
N N 0.0061 0.0033 'International Tables Vol C Tables 4.2.6.8 and 6.1.1.4'
O O 0.0106 0.0060 'International Tables Vol C Tables 4.2.6.8 and 6.1.1.4'
Cl Cl 0.1484 0.1585 'International Tables Vol C Tables 4.2.6.8 and 6.1.1.4'

loop_
_geom_angle_atom_site_label_1
_geom_angle_atom_site_label_2
_geom_angle_atom_site_label_3
_geom_angle
_geom_angle_publ_flag
C1 N21 C4 106.6(2) y
C9 N22 C6 110.3(2) y
C14 N23 C11 105.0(2) y
C16 N24 C19 110.6(2) y
N21 C1 C20 125.9(3) y
N21 C1 C2 108.5(2) y
C20 C1 C2 125.6(3) y
C3 C2 N1 121.2(3) y
C3 C2 C1 108.4(3) y
N1 C2 C1 130.0(2) y
C2 C3 C4 105.7(3) y
N21 C4 C5 126.3(3) y
N21 C4 C3 110.8(2) y
C5 C4 C3 122.9(3) y
C6 C5 C4 125.8(3) y
C6 C5 C51 116.5(3) ?
C4 C5 C51 117.7(3) ?
C52 C51 C56 118.7(3) ?
C52 C51 C5 119.9(3) ?
C56 C51 C5 121.4(3) ?
C51 C52 C53 120.5(3) ?
C54 C53 C52 120.2(3) ?
C55 C54 C53 119.6(3) ?
C54 C55 C56 120.5(3) ?
C55 C56 C51 120.4(3) ?
N22 C6 C5 126.6(3) y
N22 C6 C7 106.0(3) y
C5 C6 C7 127.4(3) y
C8 C7 C6 108.7(3) y
C7 C8 C9 108.3(3) y
N22 C9 C10 126.5(3) y
N22 C9 C8 106.6(3) y
C10 C9 C8 126.9(3) y
C11 C10 C9 124.4(3) y
C11 C10 C101 118.9(3) ?
C9 C10 C101 116.7(3) ?
C106 C101 C102 118.4(3) ?
C106 C101 C10 122.5(3) ?
C102 C101 C10 119.1(3) ?
C103 C102 C101 120.8(3) ?
C102 C103 C104 120.2(3) ?
C103 C104 C105 119.7(3) ?
C104 C105 C106 120.2(3) ?
C105 C106 C101 120.6(3) ?
N23 C11 C10 126.0(3) y
N23 C11 C12 110.6(3) y
C10 C11 C12 123.4(3) y
C13 C12 C11 106.7(3) y
C12 C13 C14 106.6(3) y
N23 C14 C15 126.1(3) y
N23 C14 C13 111.0(3) y
C15 C14 C13 122.8(3) y
C16 C15 C14 125.7(3) y
C16 C15 C151 116.9(2) ?
C14 C15 C151 117.4(2) ?
C152 C151 C156 118.6(3) ?
C152 C151 C15 120.0(3) ?
C156 C151 C15 121.4(3) ?
C153 C152 C151 120.5(3) ?
C154 C153 C152 120.1(3) ?
C155 C154 C153 119.9(3) ?
C154 C155 C156 120.4(3) ?
C155 C156 C151 120.5(3) ?
N24 C16 C15 126.7(3) y
N24 C16 C17 106.5(2) y
C15 C16 C17 126.9(3) y
C18 C17 C16 108.5(3) y
C17 C18 C19 108.4(3) y
N24 C19 C20 126.6(3) y
N24 C19 C18 106.0(2) y
C20 C19 C18 127.3(3) y
C19 C20 C1 124.3(3) y
C19 C20 C201 117.2(2) ?
C1 C20 C201 118.5(2) ?
C206 C201 C202 118.9(3) ?
C206 C201 C20 120.0(2) ?
C202 C201 C20 121.2(2) ?
C203 C202 C201 120.4(3) ?
C202 C203 C204 120.2(3) ?
C205 C204 C203 119.8(3) ?
C204 C205 C206 120.4(3) ?
C205 C206 C201 120.3(3) ?
O1 N1 O2 123.7(3) y
O1 N1 C2 118.8(2) y
O2 N1 C2 117.4(2) y
Cl1S C1S Cl2S 113.5(2) ?

loop_
_geom_bond_atom_site_label_1
_geom_bond_atom_site_label_2
_geom_bond_site_symmetry_2
_geom_bond_distance
_geom_bond_publ_flag
N21 C1 . 1.366(4) y
N21 C4 . 1.375(4) y
N22 C9 . 1.373(4) y
N22 C6 . 1.381(4) y
N23 C14 . 1.373(4) y
N23 C11 . 1.375(4) y
N24 C16 . 1.372(4) y
N24 C19 . 1.382(4) y
C1 C20 . 1.417(4) y
C1 C2 . 1.459(4) y
C2 C3 . 1.348(4) y
C2 N1 . 1.450(4) y
C3 C4 . 1.439(4) y
C4 C5 . 1.408(4) y
C5 C6 . 1.393(4) y
C5 C51 . 1.503(4) ?
C51 C52 . 1.390(4) ?
C51 C56 . 1.396(4) ?
C52 C53 . 1.394(4) ?
C53 C54 . 1.382(5) ?
C54 C55 . 1.379(5) ?
C55 C56 . 1.390(4) ?
C6 C7 . 1.428(4) y
C7 C8 . 1.355(5) y
C8 C9 . 1.426(4) y
C9 C10 . 1.411(4) y
C10 C11 . 1.400(4) y
C10 C101 . 1.495(4) ?
C101 C106 . 1.395(4) ?
C101 C102 . 1.398(4) ?
C102 C103 . 1.381(5) ?
C103 C104 . 1.385(5) ?
C104 C105 . 1.387(5) ?
C105 C106 . 1.385(4) ?
C11 C12 . 1.457(4) y
C12 C13 . 1.345(4) y
C13 C14 . 1.451(4) y
C14 C15 . 1.405(4) y
C15 C16 . 1.394(4) y
C15 C151 . 1.498(4) ?
C151 C152 . 1.394(4) ?
C151 C156 . 1.397(4) ?
C152 C153 . 1.394(4) ?
C153 C154 . 1.381(5) ?
C154 C155 . 1.380(5) ?
C155 C156 . 1.386(4) ?
C16 C17 . 1.428(4) y
C17 C18 . 1.357(4) y
C18 C19 . 1.433(4) y
C19 C20 . 1.399(4) y
C20 C201 . 1.492(4) ?
C201 C206 . 1.397(4) ?
C201 C202 . 1.404(4) ?
C202 C203 . 1.379(4) ?
C203 C204 . 1.394(5) ?
C204 C205 . 1.382(4) ?
C205 C206 . 1.385(4) ?
N1 O1 . 1.226(3) y
N1 O2 . 1.241(3) y
C1S Cl1S . 1.735(4) ?
C1S Cl2S . 1.751(4) ?
